data_7112485
loop_
_publ_author_name
'Jonathan P. Moerdyk'
'Christopher W. Bielawski'

_publ_section_title
;
 Reductive generation of stable, five-membered N,N'-diamidocarbenes
;
_journal_name_full Chem.Commun.
_journal_page_first 4551
_journal_paper_doi 10.1039/C4CC00846D
_journal_volume 50
_journal_year 2014
_chemical_formula_moiety 'C11 H18 N2 O2'
_chemical_formula_sum 'C11 H18 N2 O2'
_chemical_formula_weight 210.27
_chemical_name_common 5tBuDAC
_chemical_name_systematic
; 
 ? 
;
_space_group_IT_number 14
_symmetry_cell_setting monoclinic
_symmetry_space_group_name_Hall '-P 2yn'
_symmetry_space_group_name_H-M 'P 1 21/n 1'
_atom_sites_solution_hydrogens geom
_atom_sites_solution_primary direct
_atom_sites_solution_secondary difmap
_audit_creation_method SHELXL-97
_cell_angle_alpha 90.00
_cell_angle_beta 105.521(3)
_cell_angle_gamma 90.00
_cell_formula_units_Z 4
_cell_length_a 13.3310(12)
_cell_length_b 5.9383(5)
_cell_length_c 15.6507(14)
_cell_measurement_temperature 120(2)
_cell_volume 1193.78(18)
_computing_cell_refinement 'CrystalClear (Rigaku Inc., 2008)'
_computing_data_collection 'CrystalClear (Rigaku Inc., 2008)'
_computing_data_reduction 'CrystalClear (Rigaku Inc., 2008)'
_computing_structure_refinement 'SHELXL-97 (Sheldrick, 1997)'
_computing_structure_solution 'SHELXS-97 (Sheldrick, 1990)'
_diffrn_ambient_temperature 120(2)
_diffrn_measured_fraction_theta_full 0.997
_diffrn_measured_fraction_theta_max 0.997
_diffrn_measurement_device_type 'CCD area detector'
_diffrn_measurement_method 'phi and omega scans'
_diffrn_radiation_monochromator graphite
_diffrn_radiation_source 'fine-focus sealed tube'
_diffrn_radiation_type MoK\a
_diffrn_radiation_wavelength 0.71075
_diffrn_reflns_av_R_equivalents 0.0416
_diffrn_reflns_av_sigmaI/netI 0.0286
_diffrn_reflns_limit_h_max 15
_diffrn_reflns_limit_h_min -15
_diffrn_reflns_limit_k_max 6
_diffrn_reflns_limit_k_min -7
_diffrn_reflns_limit_l_max 18
_diffrn_reflns_limit_l_min -18
_diffrn_reflns_number 11792
_diffrn_reflns_theta_full 25.00
_diffrn_reflns_theta_max 25.00
_diffrn_reflns_theta_min 3.17
_exptl_absorpt_coefficient_mu 0.081
_exptl_absorpt_correction_type none
_exptl_absorpt_process_details none
_exptl_crystal_colour red-orange
_exptl_crystal_density_diffrn 1.170
_exptl_crystal_density_method 'not measured'
_exptl_crystal_description plate
_exptl_crystal_F_000 456
_exptl_crystal_size_max 0.18
_exptl_crystal_size_mid 0.13
_exptl_crystal_size_min 0.07
_refine_diff_density_max 0.305
_refine_diff_density_min -0.187
_refine_diff_density_rms 0.044
_refine_ls_extinction_method none
_refine_ls_goodness_of_fit_ref 1.006
_refine_ls_hydrogen_treatment constr
_refine_ls_matrix_type full
_refine_ls_number_parameters 142
_refine_ls_number_reflns 2089
_refine_ls_number_restraints 0
_refine_ls_restrained_S_all 1.006
_refine_ls_R_factor_all 0.0546
_refine_ls_R_factor_gt 0.0452
_refine_ls_shift/su_max 0.000
_refine_ls_shift/su_mean 0.000
_refine_ls_structure_factor_coef Fsqd
_refine_ls_weighting_details 'calc w=1/[\s^2^(Fo^2^)+(0.0673P)^2^+0.5320P] where P=(Fo^2^+2Fc^2^)/3'
_refine_ls_weighting_scheme calc
_refine_ls_wR_factor_gt 0.1137
_refine_ls_wR_factor_ref 0.1211
_reflns_number_gt 1765
_reflns_number_total 2089
_reflns_threshold_expression >2sigma(I)
_cod_data_source_file c4cc00846d2.cif
_cod_data_source_block 5tBuDAC_2a
_cod_original_sg_symbol_H-M P21/n
_cod_database_code 7112485

loop_
_symmetry_equiv_pos_as_xyz
'x, y, z'
'-x+1/2, y+1/2, -z+1/2'
'-x, -y, -z'
'x-1/2, -y-1/2, z-1/2'

loop_
_atom_site_label
_atom_site_type_symbol
_atom_site_fract_x
_atom_site_fract_y
_atom_site_fract_z
_atom_site_U_iso_or_equiv
_atom_site_adp_type
_atom_site_occupancy
_atom_site_symmetry_multiplicity
_atom_site_calc_flag
_atom_site_refinement_flags
O1 O 0.47071(9) 0.1350(2) 0.32009(7) 0.0282(3) Uani 1 1 d .
O2 O 0.27098(9) 0.35901(19) 0.23743(7) 0.0290(3) Uani 1 1 d .
N2 N 0.29479(10) 0.1708(2) 0.11237(8) 0.0212(3) Uani 1 1 d .
N1 N 0.44156(10) -0.0057(2) 0.17507(8) 0.0220(3) Uani 1 1 d .
C2 C 0.42076(12) 0.1164(3) 0.24377(10) 0.0219(4) Uani 1 1 d .
C11 C 0.19818(14) 0.1344(3) -0.04462(11) 0.0331(4) Uani 1 1 d .
H11A H 0.1983 -0.0263 -0.0377 0.050 Uiso 1 1 calc R
H11B H 0.2587 0.1795 -0.0625 0.050 Uiso 1 1 calc R
H11C H 0.1367 0.1794 -0.0890 0.050 Uiso 1 1 calc R
C8 C 0.19952(12) 0.2459(3) 0.04287(10) 0.0237(4) Uani 1 1 d .
C1 C 0.36834(12) 0.0277(3) 0.09540(10) 0.0236(4) Uani 1 1 d .
C3 C 0.31734(12) 0.2350(3) 0.20040(10) 0.0217(4) Uani 1 1 d .
C10 C 0.10423(12) 0.1748(3) 0.07220(11) 0.0286(4) Uani 1 1 d .
H10A H 0.1053 0.2475 0.1272 0.043 Uiso 1 1 calc R
H10B H 0.1050 0.0145 0.0801 0.043 Uiso 1 1 calc R
H10C H 0.0423 0.2177 0.0278 0.043 Uiso 1 1 calc R
C4 C 0.53764(12) -0.1463(3) 0.18405(11) 0.0242(4) Uani 1 1 d .
C9 C 0.20369(14) 0.5016(3) 0.03435(12) 0.0331(4) Uani 1 1 d .
H9A H 0.2060 0.5699 0.0904 0.050 Uiso 1 1 calc R
H9B H 0.1429 0.5528 -0.0094 0.050 Uiso 1 1 calc R
H9C H 0.2648 0.5430 0.0167 0.050 Uiso 1 1 calc R
C5 C 0.52685(14) -0.2799(3) 0.09922(12) 0.0340(4) Uani 1 1 d .
H5A H 0.4650 -0.3705 0.0876 0.051 Uiso 1 1 calc R
H5B H 0.5865 -0.3756 0.1058 0.051 Uiso 1 1 calc R
H5C H 0.5222 -0.1781 0.0507 0.051 Uiso 1 1 calc R
C7 C 0.54837(15) -0.3087(3) 0.26136(12) 0.0366(5) Uani 1 1 d .
H7A H 0.4851 -0.3932 0.2533 0.055 Uiso 1 1 calc R
H7B H 0.5616 -0.2251 0.3158 0.055 Uiso 1 1 calc R
H7C H 0.6052 -0.4100 0.2638 0.055 Uiso 1 1 calc R
C6 C 0.63074(13) 0.0122(3) 0.20059(13) 0.0354(5) Uani 1 1 d .
H6A H 0.6231 0.1107 0.1506 0.053 Uiso 1 1 calc R
H6B H 0.6935 -0.0742 0.2088 0.053 Uiso 1 1 calc R
H6C H 0.6344 0.1001 0.2528 0.053 Uiso 1 1 calc R

loop_
_atom_site_aniso_label
_atom_site_aniso_U_11
_atom_site_aniso_U_22
_atom_site_aniso_U_33
_atom_site_aniso_U_23
_atom_site_aniso_U_13
_atom_site_aniso_U_12
O1 0.0275(6) 0.0292(7) 0.0247(7) -0.0018(5) 0.0012(5) -0.0026(5)
O2 0.0304(7) 0.0247(6) 0.0309(7) -0.0064(5) 0.0066(5) 0.0018(5)
N2 0.0198(7) 0.0191(7) 0.0237(7) 0.0003(5) 0.0039(5) 0.0009(5)
N1 0.0200(7) 0.0203(7) 0.0251(7) -0.0008(5) 0.0051(5) 0.0004(5)
C2 0.0220(8) 0.0173(8) 0.0256(9) 0.0000(6) 0.0050(7) -0.0037(6)
C11 0.0294(9) 0.0414(11) 0.0253(9) 0.0027(8) 0.0020(7) 0.0107(8)
C8 0.0195(8) 0.0242(9) 0.0247(8) 0.0025(7) 0.0012(6) 0.0024(6)
C1 0.0231(8) 0.0212(8) 0.0263(8) 0.0012(7) 0.0064(7) -0.0004(6)
C3 0.0237(8) 0.0166(8) 0.0249(8) -0.0010(6) 0.0067(7) -0.0036(6)
C10 0.0219(8) 0.0308(10) 0.0313(9) -0.0018(7) 0.0042(7) -0.0015(7)
C4 0.0185(8) 0.0237(9) 0.0302(9) 0.0018(7) 0.0062(6) 0.0036(6)
C9 0.0292(9) 0.0276(10) 0.0394(10) 0.0065(8) 0.0037(8) 0.0016(7)
C5 0.0298(9) 0.0340(10) 0.0370(10) -0.0047(8) 0.0068(8) 0.0097(8)
C7 0.0354(10) 0.0353(11) 0.0420(11) 0.0127(9) 0.0155(8) 0.0137(8)
C6 0.0233(9) 0.0393(11) 0.0454(11) -0.0041(9) 0.0120(8) -0.0024(8)

loop_
_atom_type_symbol
_atom_type_description
_atom_type_scat_dispersion_real
_atom_type_scat_dispersion_imag
_atom_type_scat_source
C C 0.0033 0.0016 'International Tables Vol C Tables 4.2.6.8 and 6.1.1.4'
H H 0.0000 0.0000 'International Tables Vol C Tables 4.2.6.8 and 6.1.1.4'
N N 0.0061 0.0033 'International Tables Vol C Tables 4.2.6.8 and 6.1.1.4'
O O 0.0106 0.0060 'International Tables Vol C Tables 4.2.6.8 and 6.1.1.4'

loop_
_geom_angle_atom_site_label_1
_geom_angle_atom_site_label_2
_geom_angle_atom_site_label_3
_geom_angle
C1 N2 C3 112.74(13)
C1 N2 C8 123.49(13)
C3 N2 C8 123.77(13)
C1 N1 C2 112.78(13)
C1 N1 C4 122.98(13)
C2 N1 C4 124.10(13)
O1 C2 N1 130.11(15)
O1 C2 C3 126.01(14)
N1 C2 C3 103.86(12)
C8 C11 H11A 109.5
C8 C11 H11B 109.5
H11A C11 H11B 109.5
C8 C11 H11C 109.5
H11A C11 H11C 109.5
H11B C11 H11C 109.5
N2 C8 C11 109.12(13)
N2 C8 C10 108.15(13)
C11 C8 C10 110.00(14)
N2 C8 C9 108.37(13)
C11 C8 C9 110.33(14)
C10 C8 C9 110.81(14)
N2 C1 N1 106.45(13)
O2 C3 N2 130.17(15)
O2 C3 C2 125.68(14)
N2 C3 C2 104.12(13)
C8 C10 H10A 109.5
C8 C10 H10B 109.5
H10A C10 H10B 109.5
C8 C10 H10C 109.5
H10A C10 H10C 109.5
H10B C10 H10C 109.5
N1 C4 C5 109.22(13)
N1 C4 C7 108.80(13)
C5 C4 C7 109.28(15)
N1 C4 C6 107.91(13)
C5 C4 C6 110.69(14)
C7 C4 C6 110.91(15)
C8 C9 H9A 109.5
C8 C9 H9B 109.5
H9A C9 H9B 109.5
C8 C9 H9C 109.5
H9A C9 H9C 109.5
H9B C9 H9C 109.5
C4 C5 H5A 109.5
C4 C5 H5B 109.5
H5A C5 H5B 109.5
C4 C5 H5C 109.5
H5A C5 H5C 109.5
H5B C5 H5C 109.5
C4 C7 H7A 109.5
C4 C7 H7B 109.5
H7A C7 H7B 109.5
C4 C7 H7C 109.5
H7A C7 H7C 109.5
H7B C7 H7C 109.5
C4 C6 H6A 109.5
C4 C6 H6B 109.5
H6A C6 H6B 109.5
C4 C6 H6C 109.5
H6A C6 H6C 109.5
H6B C6 H6C 109.5

loop_
_geom_bond_atom_site_label_1
_geom_bond_atom_site_label_2
_geom_bond_distance
O1 C2 1.2068(19)
O2 C3 1.2048(19)
N2 C1 1.376(2)
N2 C3 1.383(2)
N2 C8 1.5020(19)
N1 C1 1.377(2)
N1 C2 1.385(2)
N1 C4 1.504(2)
C2 C3 1.535(2)
C11 C8 1.517(2)
C11 H11A 0.9600
C11 H11B 0.9600
C11 H11C 0.9600
C8 C10 1.521(2)
C8 C9 1.527(2)
C10 H10A 0.9600
C10 H10B 0.9600
C10 H10C 0.9600
C4 C5 1.520(2)
C4 C7 1.524(2)
C4 C6 1.524(2)
C9 H9A 0.9600
C9 H9B 0.9600
C9 H9C 0.9600
C5 H5A 0.9600
C5 H5B 0.9600
C5 H5C 0.9600
C7 H7A 0.9600
C7 H7B 0.9600
C7 H7C 0.9600
C6 H6A 0.9600
C6 H6B 0.9600
C6 H6C 0.9600
